data_4307596
loop_
_publ_author_name
'Guillem Arom\'i'
'Patrick Gamez'
'J. Krzystek'
'Huub Kooijman'
'Anthony L. Spek'
'Elizabeth J. MacLean'
'Simon J. Teat'
'Harriott Nowell'

_publ_contact_author_address
;   Bijvoet Center for Biomolecular Research
    Crystal and Structural Chemistry
    Utrecht University
    Padualaan 8
    3584 CH Utrecht
    The Netherlands
;
_publ_contact_author_email h.kooijman@chem.uu.nl
_publ_contact_author_fax '+31 30 2533940'
_publ_contact_author_name '   Dr. H. Kooijman'
_publ_contact_author_phone '+31 30 2532533'
_publ_section_title
;
Novel Linear Transition Metal Clusters of a Heptadentate Bis-\b-diketone
Ligand
;
_journal_name_full 'Inorganic Chemistry'
_journal_page_first 2519
_journal_page_last 2529
_journal_paper_doi 10.1021/ic062075v
_journal_volume 46
_journal_year 2007
_chemical_compound_source 'see text'
_chemical_formula_moiety 'C68 H52 N4 Ni2 O14, 2(C5 H5 N)'
_chemical_formula_sum 'C78 H62 N6 Ni2 O14'
_chemical_formula_weight 1424.72
_chemical_name_systematic ?
_space_group_IT_number 2
_symmetry_cell_setting triclinic
_symmetry_Int_Tables_number 2
_symmetry_space_group_name_Hall '-P 1'
_symmetry_space_group_name_H-M 'P -1'
_atom_sites_solution_hydrogens geom
_atom_sites_solution_primary direct
_atom_sites_solution_secondary difmap
_cell_angle_alpha 103.625(15)
_cell_angle_beta 90.170(15)
_cell_angle_gamma 106.18(2)
_cell_formula_units_Z 1
_cell_length_a 8.929(2)
_cell_length_b 11.205(2)
_cell_length_c 17.579(6)
_cell_measurement_reflns_used 298
_cell_measurement_temperature 150
_cell_measurement_theta_max 25.0
_cell_measurement_theta_min 2.0
_cell_volume 1637.1(8)
_computing_cell_refinement 'Denzo (Otwinowski & Minor, 1997)'
_computing_data_collection 'Collect (Hooft, 1998)'
_computing_data_reduction 'Denzo (Otwinowski & Minor, 1997)'
_computing_molecular_graphics 'PLATON (Spek, 2003)'
_computing_publication_material 'PLATON (Spek, 2003)'
_computing_structure_refinement 'SHELXL-97 (Sheldrick, 1997)'
_computing_structure_solution 'SHELXS86 (Sheldrick, 1986)'
_diffrn_ambient_temperature 150
_diffrn_detector_area_resol_mean 18.4
_diffrn_measured_fraction_theta_full 0.997
_diffrn_measured_fraction_theta_max 0.997
_diffrn_measurement_device_type 'Nonius KappaCCD area detector'
_diffrn_measurement_method '\f scans and \w scans with \k offset'
_diffrn_radiation_monochromator graphite
_diffrn_radiation_probe x-ray
_diffrn_radiation_source 'Rotating Anode'
_diffrn_radiation_type MoK\a
_diffrn_radiation_wavelength 0.71073
_diffrn_reflns_av_R_equivalents 0.0566
_diffrn_reflns_av_sigmaI/netI 0.0515
_diffrn_reflns_limit_h_max 11
_diffrn_reflns_limit_h_min -11
_diffrn_reflns_limit_k_max 14
_diffrn_reflns_limit_k_min -14
_diffrn_reflns_limit_l_max 22
_diffrn_reflns_limit_l_min -22
_diffrn_reflns_number 43939
_diffrn_reflns_reduction_process
;
;
_diffrn_reflns_theta_full 27.45
_diffrn_reflns_theta_max 27.45
_diffrn_reflns_theta_min 1.95
_diffrn_standards_number 0
_exptl_absorpt_coefficient_mu 0.650
_exptl_absorpt_correction_type none
_exptl_crystal_colour 'pale green'
_exptl_crystal_density_diffrn 1.445
_exptl_crystal_density_method 'Not Measured'
_exptl_crystal_description plate
_exptl_crystal_F_000 740
_exptl_crystal_size_max 0.200
_exptl_crystal_size_mid 0.100
_exptl_crystal_size_min 0.030
_refine_diff_density_max 0.360
_refine_diff_density_min -0.365
_refine_diff_density_rms 0.059
_refine_ls_extinction_method none
_refine_ls_goodness_of_fit_ref 1.025
_refine_ls_hydrogen_treatment mixed
_refine_ls_matrix_type full
_refine_ls_number_parameters 460
_refine_ls_number_reflns 7480
_refine_ls_number_restraints 0
_refine_ls_restrained_S_all 1.025
_refine_ls_R_factor_all 0.0619
_refine_ls_R_factor_gt 0.0383
_refine_ls_shift/su_max 0.000
_refine_ls_shift/su_mean 0.000
_refine_ls_structure_factor_coef Fsqd
_refine_ls_weighting_details 'w=1/[\s^2^(F~o~^2^)+(0.0363P)^2^+0.48P] where P=(F~o~^2^+2Fc^2^)/3'
_refine_ls_weighting_scheme calc
_refine_ls_wR_factor_gt 0.0800
_refine_ls_wR_factor_ref 0.0877
_reflns_number_gt 5679
_reflns_number_total 7480
_reflns_threshold_expression I>2\s(I)
_cod_data_source_file ic062075vsi20061030_124021_3.cif
_cod_data_source_block 1
_cod_depositor_comments
;
The following automatic conversions were performed:
'_symmetry_cell_setting' value 'Triclinic' changed to 'triclinic'
according to '/home/saulius/struct/CIF-dictionaries/cif_core.dic'
dictionary named 'cif_core.dic' version 2.4.1 from 2010-06-29.

Automatic conversion script
Id: cif_fix_enum 1527 2010-12-29 10:47:43Z saulius 
;
_cod_database_code 4307596

loop_
_symmetry_equiv_pos_site_id
_symmetry_equiv_pos_as_xyz
1 x,y,z
2 -x,-y,-z

loop_
_atom_site_aniso_label
_atom_site_aniso_U_11
_atom_site_aniso_U_22
_atom_site_aniso_U_33
_atom_site_aniso_U_23
_atom_site_aniso_U_13
_atom_site_aniso_U_12
Ni1 0.0237(1) 0.0179(1) 0.0183(1) 0.0040(1) 0.0071(1) 0.0071(1)
O1 0.0444(9) 0.0291(8) 0.0264(8) 0.0126(7) 0.0152(7) 0.0171(7)
O2 0.0290(7) 0.0201(7) 0.0206(7) 0.0048(6) 0.0095(6) 0.0107(6)
O3 0.0305(7) 0.0174(7) 0.0216(7) 0.0051(6) 0.0116(6) 0.0092(6)
O4 0.0376(8) 0.0178(7) 0.0263(8) 0.0079(6) 0.0172(6) 0.0102(6)
O5 0.0267(7) 0.0181(7) 0.0199(7) 0.0024(5) 0.0080(5) 0.0050(5)
O6 0.0269(7) 0.0204(7) 0.0199(7) 0.0052(6) 0.0077(5) 0.0069(6)
O7 0.0438(9) 0.0423(10) 0.0422(9) 0.0196(8) 0.0274(8) 0.0211(8)
N70 0.0234(8) 0.0194(8) 0.0207(8) 0.0048(7) 0.0079(6) 0.0068(7)
N80 0.0289(9) 0.0235(9) 0.0242(9) 0.0088(7) 0.0050(7) 0.0076(7)
C20 0.0217(9) 0.0215(10) 0.0172(9) 0.0016(8) 0.0021(7) 0.0077(8)
C21 0.0220(9) 0.0203(9) 0.0166(9) 0.0030(8) 0.0038(7) 0.0048(7)
C22 0.0224(10) 0.0208(10) 0.0228(10) 0.0033(8) 0.0027(8) 0.0055(8)
C23 0.0294(10) 0.0284(11) 0.0215(10) 0.0085(9) 0.0092(8) 0.0057(9)
C24 0.0357(12) 0.0326(12) 0.0226(11) 0.0024(9) 0.0144(9) 0.0111(9)
C25 0.0429(12) 0.0258(11) 0.0310(12) 0.0051(9) 0.0159(10) 0.0161(9)
C26 0.0339(11) 0.0245(10) 0.0236(10) 0.0079(8) 0.0102(8) 0.0119(9)
C30 0.0215(9) 0.0191(9) 0.0185(9) 0.0014(8) 0.0016(7) 0.0071(7)
C31 0.0280(10) 0.0187(9) 0.0206(10) 0.0037(8) 0.0074(8) 0.0090(8)
C40 0.0194(9) 0.0178(9) 0.0196(10) 0.0013(8) 0.0005(7) 0.0048(7)
C41 0.0216(9) 0.0178(9) 0.0192(10) 0.0031(8) 0.0024(7) 0.0052(7)
C42 0.0221(9) 0.0222(10) 0.0148(9) 0.0041(8) 0.0020(7) 0.0074(8)
C43 0.0341(11) 0.0201(10) 0.0240(11) 0.0078(8) 0.0085(8) 0.0079(8)
C44 0.0379(11) 0.0226(10) 0.0193(10) 0.0030(8) 0.0096(8) 0.0132(9)
C45 0.0484(13) 0.0170(10) 0.0257(11) 0.0037(8) 0.0116(9) 0.0122(9)
C50 0.0248(10) 0.0179(10) 0.0199(10) 0.0055(8) 0.0031(8) 0.0077(8)
C51 0.0267(10) 0.0205(10) 0.0201(10) 0.0031(8) 0.0046(8) 0.0041(8)
C60 0.0192(9) 0.0219(10) 0.0248(10) 0.0075(8) 0.0030(8) 0.0061(8)
C61 0.0215(10) 0.0280(11) 0.0258(11) 0.0122(9) 0.0010(8) 0.0042(8)
C62 0.0190(10) 0.0388(12) 0.0322(12) 0.0174(10) 0.0044(8) 0.0076(9)
C63 0.0259(11) 0.0589(16) 0.0428(14) 0.0312(12) 0.0099(10) 0.0087(11)
C64 0.0353(13) 0.0496(15) 0.0506(16) 0.0327(13) -0.0034(11) -0.0118(11)
C65 0.0561(16) 0.0320(13) 0.0420(15) 0.0151(11) -0.0040(12) -0.0101(11)
C66 0.0483(13) 0.0284(12) 0.0290(12) 0.0089(10) 0.0045(10) -0.0023(10)
C71 0.0245(10) 0.0228(10) 0.0322(11) 0.0071(9) 0.0098(8) 0.0078(8)
C72 0.0279(11) 0.0350(12) 0.0424(13) 0.0191(10) 0.0111(10) 0.0130(9)
C73 0.0268(11) 0.0452(14) 0.0426(14) 0.0189(11) -0.0014(10) 0.0088(10)
C74 0.0322(12) 0.0340(12) 0.0386(13) 0.0063(10) -0.0043(10) 0.0010(10)
C75 0.0302(11) 0.0244(11) 0.0300(11) 0.0051(9) 0.0019(9) 0.0055(9)
C81 0.0269(11) 0.0548(15) 0.0310(12) 0.0178(11) 0.0077(9) 0.0086(10)
C82 0.0254(12) 0.0788(19) 0.0565(17) 0.0359(15) 0.0090(11) 0.0088(12)
C83 0.0340(13) 0.0525(16) 0.0579(17) 0.0218(13) -0.0150(12) -0.0030(11)
C84 0.0642(17) 0.0359(13) 0.0332(13) 0.0048(11) -0.0118(12) 0.0170(12)
C85 0.0463(13) 0.0297(11) 0.0273(12) 0.0072(9) 0.0039(10) 0.0185(10)
N90 0.0466(13) 0.0507(13) 0.0458(13) 0.0162(11) 0.0053(10) -0.0036(10)
C91 0.0407(14) 0.0479(15) 0.0583(17) 0.0164(13) 0.0059(13) 0.0020(12)
C92 0.0373(14) 0.0644(18) 0.0556(17) 0.0149(15) -0.0071(12) 0.0038(13)
C93 0.0491(16) 0.072(2) 0.0433(16) 0.0009(14) -0.0013(13) 0.0106(14)
C94 0.0424(15) 0.0710(19) 0.0626(19) 0.0191(16) 0.0167(14) 0.0205(14)
C95 0.0288(12) 0.076(2) 0.0467(16) 0.0322(15) 0.0022(11) 0.0018(12)

loop_
_atom_site_label
_atom_site_type_symbol
_atom_site_thermal_displace_type
_atom_site_fract_x
_atom_site_fract_y
_atom_site_fract_z
_atom_site_occupancy
_atom_site_U_iso_or_equiv
_atom_site_calc_flag
_atom_site_refinement_flags
Ni1 Ni Uani 0.29802(3) 0.42253(2) 0.18337(1) 1.000 0.0198(1) . .
O1 O Uani 0.15646(17) 0.52288(13) 0.41415(8) 1.000 0.0309(5) . .
O2 O Uani 0.23668(14) 0.53479(11) 0.27790(7) 1.000 0.0225(4) . .
O3 O Uani 0.41848(14) 0.58577(11) 0.15472(7) 1.000 0.0226(4) . .
O4 O Uani 0.58201(16) 0.63593(12) 0.04602(8) 1.000 0.0263(4) . .
O5 O Uani 0.62567(14) 0.68180(11) -0.09268(7) 1.000 0.0223(4) . .
O6 O Uani 0.82500(14) 0.74088(11) -0.20972(7) 1.000 0.0223(4) . .
O7 O Uani 1.04111(18) 0.79975(15) -0.29863(9) 1.000 0.0393(5) . .
N70 N Uani 0.49175(17) 0.42660(14) 0.25372(9) 1.000 0.0210(5) . .
N80 N Uani 0.08857(18) 0.41033(14) 0.11757(9) 1.000 0.0250(5) . .
C20 C Uani 0.2438(2) 0.65470(17) 0.28984(10) 1.000 0.0204(5) . .
C21 C Uani 0.1647(2) 0.70433(17) 0.35946(10) 1.000 0.0202(5) . .
C22 C Uani 0.1268(2) 0.63711(17) 0.41855(11) 1.000 0.0225(6) . .
C23 C Uani 0.0582(2) 0.68619(18) 0.48499(11) 1.000 0.0266(6) . .
C24 C Uani 0.0244(2) 0.80079(19) 0.49316(12) 1.000 0.0308(7) . .
C25 C Uani 0.0558(2) 0.86692(19) 0.43497(12) 1.000 0.0322(7) . .
C26 C Uani 0.1249(2) 0.81937(18) 0.36928(11) 1.000 0.0262(6) . .
C30 C Uani 0.4067(2) 0.70029(17) 0.17914(10) 1.000 0.0200(5) . .
C31 C Uani 0.3216(2) 0.73513(17) 0.24348(11) 1.000 0.0221(6) . .
C40 C Uani 0.5685(2) 0.75556(17) 0.06795(10) 1.000 0.0196(5) . .
C41 C Uani 0.6371(2) 0.84232(16) 0.02218(10) 1.000 0.0199(5) . .
C42 C Uani 0.4895(2) 0.79480(17) 0.13530(10) 1.000 0.0196(5) . .
C43 C Uani 0.6385(2) 0.96960(18) 0.04913(11) 1.000 0.0256(6) . .
C44 C Uani 0.4926(2) 0.92444(18) 0.15789(11) 1.000 0.0260(6) . .
C45 C Uani 0.5683(2) 1.01051(18) 0.11677(12) 1.000 0.0300(7) . .
C50 C Uani 0.6955(2) 0.79600(17) -0.05613(11) 1.000 0.0204(6) . .
C51 C Uani 0.8156(2) 0.88056(18) -0.08595(11) 1.000 0.0233(6) . .
C60 C Uani 0.8676(2) 0.85314(17) -0.16122(11) 1.000 0.0216(6) . .
C61 C Uani 0.9766(2) 0.95509(18) -0.19195(11) 1.000 0.0247(6) . .
C62 C Uani 1.0564(2) 0.9227(2) -0.25917(12) 1.000 0.0286(7) . .
C63 C Uani 1.1563(2) 1.0185(2) -0.28869(14) 1.000 0.0400(8) . .
C64 C Uani 1.1756(3) 1.1451(2) -0.25286(15) 1.000 0.0466(8) . .
C65 C Uani 1.0974(3) 1.1795(2) -0.18753(14) 1.000 0.0471(8) . .
C66 C Uani 1.0001(3) 1.0852(2) -0.15787(13) 1.000 0.0377(7) . .
C71 C Uani 0.5304(2) 0.31857(18) 0.25256(12) 1.000 0.0262(6) . .
C72 C Uani 0.6587(2) 0.3160(2) 0.29498(13) 1.000 0.0326(7) . .
C73 C Uani 0.7529(2) 0.4294(2) 0.34118(13) 1.000 0.0371(8) . .
C74 C Uani 0.7150(2) 0.5415(2) 0.34367(13) 1.000 0.0372(7) . .
C75 C Uani 0.5840(2) 0.53587(19) 0.29939(12) 1.000 0.0290(6) . .
C81 C Uani -0.0366(2) 0.4261(2) 0.15555(13) 1.000 0.0370(7) . .
C82 C Uani -0.1807(3) 0.4072(3) 0.11844(16) 1.000 0.0515(9) . .
C83 C Uani -0.1987(3) 0.3671(2) 0.03818(16) 1.000 0.0500(9) . .
C84 C Uani -0.0709(3) 0.3496(2) -0.00215(14) 1.000 0.0446(8) . .
C85 C Uani 0.0701(3) 0.37294(19) 0.03909(12) 1.000 0.0328(7) . .
N90 N Uani 0.3744(2) 0.0824(2) 0.35010(12) 1.000 0.0506(8) . .
C91 C Uani 0.4787(3) 0.0680(2) 0.39766(16) 1.000 0.0506(9) . .
C92 C Uani 0.5381(3) 0.1518(3) 0.46816(16) 1.000 0.0547(9) . .
C93 C Uani 0.4872(3) 0.2576(3) 0.49282(16) 1.000 0.0585(10) . .
C94 C Uani 0.3757(3) 0.2758(3) 0.44573(17) 1.000 0.0573(10) . .
C95 C Uani 0.3237(3) 0.1845(3) 0.37527(15) 1.000 0.0503(9) . .
H1A H Uiso 0.188(3) 0.502(2) 0.3677(14) 1.000 0.0460 . .
H4A H Uiso 0.529(3) 0.593(2) 0.0753(13) 1.000 0.0390 . .
H7A H Uiso 0.961(3) 0.753(2) -0.2780(15) 1.000 0.0590 . .
H23 H Uiso 0.03460 0.64060 0.52470 1.000 0.0320 calc R
H24 H Uiso -0.02080 0.83490 0.53910 1.000 0.0370 calc R
H25 H Uiso 0.02970 0.94500 0.44040 1.000 0.0390 calc R
H26 H Uiso 0.14610 0.86550 0.32970 1.000 0.0320 calc R
H31 H Uiso 0.31620 0.82100 0.25670 1.000 0.0270 calc R
H43 H Uiso 0.68860 1.03000 0.02060 1.000 0.0310 calc R
H44 H Uiso 0.44100 0.95310 0.20280 1.000 0.0310 calc R
H45 H Uiso 0.57270 1.09840 0.13460 1.000 0.0360 calc R
H51 H Uiso 0.86480 0.96240 -0.05230 1.000 0.0280 calc R
H63 H Uiso 1.21100 0.99600 -0.33360 1.000 0.0480 calc R
H64 H Uiso 1.24370 1.20980 -0.27330 1.000 0.0560 calc R
H65 H Uiso 1.11060 1.26740 -0.16330 1.000 0.0570 calc R
H66 H Uiso 0.94700 1.10960 -0.11270 1.000 0.0450 calc R
H71 H Uiso 0.46580 0.24000 0.22080 1.000 0.0310 calc R
H72 H Uiso 0.68190 0.23740 0.29240 1.000 0.0390 calc R
H73 H Uiso 0.84260 0.43050 0.37090 1.000 0.0450 calc R
H74 H Uiso 0.77780 0.62100 0.37520 1.000 0.0450 calc R
H75 H Uiso 0.55810 0.61320 0.30140 1.000 0.0350 calc R
H81 H Uiso -0.02580 0.45170 0.21130 1.000 0.0440 calc R
H82 H Uiso -0.26560 0.42160 0.14790 1.000 0.0620 calc R
H83 H Uiso -0.29690 0.35170 0.01090 1.000 0.0600 calc R
H84 H Uiso -0.08000 0.32180 -0.05780 1.000 0.0530 calc R
H85 H Uiso 0.15760 0.36200 0.01070 1.000 0.0390 calc R
H91 H Uiso 0.51500 -0.00550 0.38190 1.000 0.0610 calc R
H92 H Uiso 0.61400 0.13640 0.49960 1.000 0.0660 calc R
H93 H Uiso 0.52760 0.31760 0.54140 1.000 0.0700 calc R
H94 H Uiso 0.33610 0.34770 0.46090 1.000 0.0690 calc R
H95 H Uiso 0.24630 0.19600 0.34280 1.000 0.0600 calc R

loop_
_atom_type_symbol
_atom_type_description
_atom_type_scat_dispersion_real
_atom_type_scat_dispersion_imag
_atom_type_scat_source
O O 0.0106 0.0060 'International Tables Vol C Tables 4.2.6.8 and 6.1.1.4'
Ni Ni 0.3393 1.1124 'International Tables Vol C Tables 4.2.6.8 and 6.1.1.4'
N N 0.0061 0.0033 'International Tables Vol C Tables 4.2.6.8 and 6.1.1.4'
H H 0.0000 0.0000 'International Tables Vol C Tables 4.2.6.8 and 6.1.1.4'
C C 0.0033 0.0016 'International Tables Vol C Tables 4.2.6.8 and 6.1.1.4'

loop_
_geom_angle_atom_site_label_1
_geom_angle_atom_site_label_2
_geom_angle_atom_site_label_3
_geom_angle
_geom_angle_site_symmetry_1
_geom_angle_site_symmetry_2
_geom_angle_site_symmetry_3
_geom_angle_publ_flag
O2 Ni1 O3 87.13(5) . . . yes
O2 Ni1 N70 87.64(6) . . . yes
O2 Ni1 N80 90.42(6) . . . yes
O2 Ni1 O5 175.93(6) . . 2_665 yes
O2 Ni1 O6 93.40(5) . . 2_665 yes
O3 Ni1 N70 91.38(6) . . . yes
O3 Ni1 N80 92.66(6) . . . yes
O3 Ni1 O5 90.64(5) . . 2_665 yes
O3 Ni1 O6 178.73(5) . . 2_665 yes
N70 Ni1 N80 175.42(6) . . . yes
O5 Ni1 N70 89.02(6) 2_665 . . yes
O6 Ni1 N70 89.79(6) 2_665 . . yes
O5 Ni1 N80 93.09(6) 2_665 . . yes
O6 Ni1 N80 86.19(6) 2_665 . . yes
O5 Ni1 O6 88.89(5) 2_665 . 2_665 yes
Ni1 O2 C20 127.91(11) . . . yes
Ni1 O3 C30 129.35(12) . . . yes
Ni1 O5 C50 125.92(12) 2_665 . . yes
Ni1 O6 C60 125.46(12) 2_665 . . yes
C22 O1 H1A 105.0(15) . . . no
C40 O4 H4A 107.8(16) . . . no
C62 O7 H7A 104.5(16) . . . no
Ni1 N70 C75 122.12(13) . . . yes
Ni1 N70 C71 120.74(13) . . . yes
C71 N70 C75 117.11(17) . . . yes
C81 N80 C85 117.06(19) . . . yes
Ni1 N80 C85 123.03(16) . . . yes
Ni1 N80 C81 119.46(13) . . . yes
C91 N90 C95 115.9(2) . . . yes
O2 C20 C31 124.33(16) . . . yes
C21 C20 C31 121.09(17) . . . no
O2 C20 C21 114.56(16) . . . yes
C20 C21 C22 121.01(17) . . . no
C20 C21 C26 121.68(16) . . . no
C22 C21 C26 117.31(16) . . . no
O1 C22 C21 122.32(17) . . . yes
C21 C22 C23 120.86(17) . . . no
O1 C22 C23 116.82(17) . . . yes
C22 C23 C24 119.95(18) . . . no
C23 C24 C25 120.47(19) . . . no
C24 C25 C26 119.88(19) . . . no
C21 C26 C25 121.49(18) . . . no
O3 C30 C31 122.43(17) . . . yes
C31 C30 C42 121.51(17) . . . no
O3 C30 C42 116.06(15) . . . yes
C20 C31 C30 125.88(18) . . . no
O4 C40 C41 117.78(16) . . . yes
O4 C40 C42 121.40(16) . . . yes
C41 C40 C42 120.82(17) . . . no
C40 C41 C43 118.10(16) . . . no
C43 C41 C50 120.91(16) . . . no
C40 C41 C50 120.83(16) . . . no
C30 C42 C40 120.37(16) . . . no
C30 C42 C44 122.04(16) . . . no
C40 C42 C44 117.59(17) . . . no
C41 C43 C45 121.50(18) . . . no
C42 C44 C45 121.57(18) . . . no
C43 C45 C44 120.15(19) . . . no
O5 C50 C51 124.41(17) . . . yes
C41 C50 C51 119.84(17) . . . no
O5 C50 C41 115.68(16) . . . yes
C50 C51 C60 125.01(18) . . . no
O6 C60 C51 124.05(17) . . . yes
O6 C60 C61 114.91(16) . . . yes
C51 C60 C61 121.03(17) . . . no
C60 C61 C66 122.19(18) . . . no
C62 C61 C66 117.25(19) . . . no
C60 C61 C62 120.52(18) . . . no
O7 C62 C61 122.98(19) . . . yes
O7 C62 C63 116.61(18) . . . yes
C61 C62 C63 120.4(2) . . . no
C62 C63 C64 120.0(2) . . . no
C63 C64 C65 120.8(2) . . . no
C64 C65 C66 119.3(2) . . . no
C61 C66 C65 122.3(2) . . . no
N70 C71 C72 123.34(19) . . . yes
C71 C72 C73 118.8(2) . . . no
C72 C73 C74 118.94(19) . . . no
C73 C74 C75 118.7(2) . . . no
N70 C75 C74 123.13(19) . . . yes
N80 C81 C82 123.7(2) . . . yes
C81 C82 C83 118.7(2) . . . no
C82 C83 C84 118.5(3) . . . no
C83 C84 C85 119.4(2) . . . no
N80 C85 C84 122.7(2) . . . yes
C24 C23 H23 120.00 . . . no
C22 C23 H23 120.00 . . . no
C25 C24 H24 120.00 . . . no
C23 C24 H24 120.00 . . . no
C24 C25 H25 120.00 . . . no
C26 C25 H25 120.00 . . . no
C21 C26 H26 119.00 . . . no
C25 C26 H26 119.00 . . . no
C30 C31 H31 117.00 . . . no
C20 C31 H31 117.00 . . . no
C41 C43 H43 119.00 . . . no
C45 C43 H43 119.00 . . . no
C45 C44 H44 119.00 . . . no
C42 C44 H44 119.00 . . . no
C43 C45 H45 120.00 . . . no
C44 C45 H45 120.00 . . . no
C60 C51 H51 117.00 . . . no
C50 C51 H51 118.00 . . . no
C64 C63 H63 120.00 . . . no
C62 C63 H63 120.00 . . . no
C63 C64 H64 120.00 . . . no
C65 C64 H64 120.00 . . . no
C64 C65 H65 120.00 . . . no
C66 C65 H65 120.00 . . . no
C65 C66 H66 119.00 . . . no
C61 C66 H66 119.00 . . . no
N70 C71 H71 118.00 . . . no
C72 C71 H71 118.00 . . . no
C73 C72 H72 121.00 . . . no
C71 C72 H72 121.00 . . . no
C72 C73 H73 121.00 . . . no
C74 C73 H73 121.00 . . . no
C75 C74 H74 121.00 . . . no
C73 C74 H74 121.00 . . . no
N70 C75 H75 118.00 . . . no
C74 C75 H75 118.00 . . . no
C82 C81 H81 118.00 . . . no
N80 C81 H81 118.00 . . . no
C81 C82 H82 121.00 . . . no
C83 C82 H82 121.00 . . . no
C84 C83 H83 121.00 . . . no
C82 C83 H83 121.00 . . . no
C83 C84 H84 120.00 . . . no
C85 C84 H84 120.00 . . . no
N80 C85 H85 119.00 . . . no
C84 C85 H85 119.00 . . . no
N90 C91 C92 124.4(2) . . . yes
C91 C92 C93 119.3(3) . . . no
C92 C93 C94 118.6(3) . . . no
C93 C94 C95 117.2(3) . . . no
N90 C95 C94 124.7(3) . . . yes
N90 C91 H91 118.00 . . . no
C92 C91 H91 118.00 . . . no
C91 C92 H92 120.00 . . . no
C93 C92 H92 120.00 . . . no
C92 C93 H93 121.00 . . . no
C94 C93 H93 121.00 . . . no
C93 C94 H94 121.00 . . . no
C95 C94 H94 121.00 . . . no
N90 C95 H95 118.00 . . . no
C94 C95 H95 118.00 . . . no

loop_
_geom_bond_atom_site_label_1
_geom_bond_atom_site_label_2
_geom_bond_distance
_geom_bond_site_symmetry_1
_geom_bond_site_symmetry_2
_geom_bond_publ_flag
Ni1 O2 2.0120(14) . . yes
Ni1 O3 2.0241(14) . . yes
Ni1 N70 2.1073(17) . . yes
Ni1 N80 2.1504(18) . . yes
Ni1 O5 1.9862(14) . 2_665 yes
Ni1 O6 2.0138(14) . 2_665 yes
O1 C22 1.363(2) . . yes
O2 C20 1.293(2) . . yes
O3 C30 1.288(2) . . yes
O4 C40 1.344(2) . . yes
O5 C50 1.267(2) . . yes
O6 C60 1.296(2) . . yes
O7 C62 1.357(3) . . yes
O1 H1A 0.87(2) . . no
O4 H4A 0.84(2) . . no
O7 H7A 0.89(3) . . no
N70 C71 1.344(3) . . yes
N70 C75 1.339(3) . . yes
N80 C85 1.339(3) . . yes
N80 C81 1.336(3) . . yes
N90 C95 1.327(4) . . yes
N90 C91 1.317(3) . . yes
C20 C21 1.486(3) . . no
C20 C31 1.400(3) . . no
C21 C26 1.403(3) . . no
C21 C22 1.411(3) . . no
C22 C23 1.390(3) . . no
C23 C24 1.375(3) . . no
C24 C25 1.385(3) . . no
C25 C26 1.377(3) . . no
C30 C42 1.488(3) . . no
C30 C31 1.404(3) . . no
C40 C41 1.417(3) . . no
C40 C42 1.423(3) . . no
C41 C43 1.389(3) . . no
C41 C50 1.502(3) . . no
C42 C44 1.405(3) . . no
C43 C45 1.387(3) . . no
C44 C45 1.370(3) . . no
C50 C51 1.412(3) . . no
C51 C60 1.397(3) . . no
C60 C61 1.489(3) . . no
C61 C62 1.408(3) . . no
C61 C66 1.395(3) . . no
C62 C63 1.396(3) . . no
C63 C64 1.372(3) . . no
C64 C65 1.379(4) . . no
C65 C66 1.376(3) . . no
C71 C72 1.376(3) . . no
C72 C73 1.377(3) . . no
C73 C74 1.380(3) . . no
C74 C75 1.382(3) . . no
C81 C82 1.380(3) . . no
C82 C83 1.370(4) . . no
C83 C84 1.381(4) . . no
C84 C85 1.379(4) . . no
C23 H23 0.9500 . . no
C24 H24 0.9500 . . no
C25 H25 0.9500 . . no
C26 H26 0.9500 . . no
C31 H31 0.9500 . . no
C43 H43 0.9500 . . no
C44 H44 0.9500 . . no
C45 H45 0.9500 . . no
C51 H51 0.9500 . . no
C63 H63 0.9500 . . no
C64 H64 0.9500 . . no
C65 H65 0.9500 . . no
C66 H66 0.9500 . . no
C71 H71 0.9500 . . no
C72 H72 0.9500 . . no
C73 H73 0.9500 . . no
C74 H74 0.9500 . . no
C75 H75 0.9500 . . no
C81 H81 0.9500 . . no
C82 H82 0.9500 . . no
C83 H83 0.9500 . . no
C84 H84 0.9500 . . no
C85 H85 0.9500 . . no
C91 C92 1.367(4) . . no
C92 C93 1.364(4) . . no
C93 C94 1.381(4) . . no
C94 C95 1.390(4) . . no
C91 H91 0.9500 . . no
C92 H92 0.9500 . . no
C93 H93 0.9500 . . no
C94 H94 0.9500 . . no
C95 H95 0.9500 . . no

loop_
_geom_contact_atom_site_label_1
_geom_contact_atom_site_label_2
_geom_contact_distance
_geom_contact_site_symmetry_1
_geom_contact_site_symmetry_2
_geom_contact_publ_flag
Ni1 H1A 3.38(2) . . no
Ni1 H4A 3.32(2) . . no
Ni1 H7A 3.32(2) . 2_665 no
O1 O2 2.525(2) . . no
O2 C30 2.953(2) . . no
O2 C75 3.119(3) . . no
O2 C81 3.024(3) . . no
O2 O1 2.525(2) . . no
O2 O3 2.782(2) . . no
O2 N70 2.853(2) . . no
O2 N80 2.956(2) . . no
O2 O6 2.930(2) . 2_665 no
O3 N70 2.957(2) . . no
O3 N80 3.021(2) . . no
O3 O4 2.483(2) . . no
O3 C20 2.916(2) . . no
O3 C75 3.174(3) . . no
O3 O2 2.782(2) . . no
O3 O5 2.852(2) . 2_665 no
O4 O4 3.036(2) . 2_665 no
O4 O3 2.483(2) . . no
O4 O5 2.616(2) . . no
O5 N80 3.005(2) . 2_665 no
O5 O3 2.852(2) . 2_665 no
O5 C85 3.135(3) . 2_665 no
O5 C71 3.132(3) . 2_665 no
O5 N70 2.871(2) . 2_665 no
O5 O6 2.801(2) . . no
O5 O4 2.616(2) . . no
O6 N80 2.847(2) . 2_665 no
O6 O2 2.930(2) . 2_665 no
O6 N70 2.909(2) . 2_665 no
O6 O5 2.801(2) . . no
O6 O7 2.529(2) . . no
O6 C71 3.107(3) . 2_665 no
O6 C81 3.283(3) . 2_665 no
O7 C72 3.293(3) . 2_765 no
O7 O6 2.529(2) . . no
O1 H23 2.5700 . 2_566 no
O1 H93 2.8800 . 2_666 no
O1 H73 2.7400 . 1_455 no
O2 H81 2.4500 . . no
O2 H75 2.7600 . . no
O2 H1A 1.73(2) . . no
O3 H75 2.7700 . . no
O3 H4A 1.72(2) . . no
O4 H83 2.7800 . 2_565 no
O4 H85 2.5300 . 2_665 no
O4 H4A 2.85(2) . 2_665 no
O5 H71 2.8000 . 2_665 no
O5 H85 2.6300 . 2_665 no
O6 H7A 1.71(3) . . no
O6 H95 2.7200 . 2_665 no
O6 H71 2.6700 . 2_665 no
O7 H72 2.6300 . 2_765 no
O7 H95 2.7000 . 2_665 no
N70 O2 2.853(2) . . no
N70 O3 2.957(2) . . no
N70 O5 2.871(2) . 2_665 no
N70 O6 2.909(2) . 2_665 no
N80 C50 3.398(3) . 2_665 no
N80 O2 2.956(2) . . no
N80 O3 3.021(2) . . no
N80 O5 3.005(2) . 2_665 no
N80 O6 2.847(2) . 2_665 no
N80 C60 3.342(3) . 2_665 no
N90 C72 3.427(3) . . no
N90 C26 3.252(3) . 1_545 no
N70 H82 2.8600 . 1_655 no
N90 H26 2.6500 . 1_545 no
N90 H44 2.8100 . 1_545 no
N90 H31 2.9000 . 1_545 no
C20 C81 3.456(3) . . no
C22 C93 3.540(4) . 2_666 no
C22 C92 3.509(4) . 2_666 no
C22 C73 3.545(3) . 1_455 no
C23 C92 3.549(4) . 2_666 no
C26 C64 3.535(3) . 2_675 no
C26 C91 3.524(3) . 1_565 no
C26 N90 3.252(3) . 1_565 no
C40 C65 3.447(3) . 2_775 no
C40 C83 3.535(3) . 2_565 no
C42 C64 3.443(3) . 2_775 no
C43 C43 3.322(3) . 2_675 no
C43 C45 3.531(3) . 2_675 no
C45 C43 3.531(3) . 2_675 no
C50 C85 3.244(3) . 2_665 no
C51 C85 3.536(3) . 2_665 no
C64 C26 3.535(3) . 2_675 no
C64 C42 3.443(3) . 2_775 no
C65 C40 3.447(3) . 2_775 no
C71 C82 3.593(4) . 1_655 no
C71 C95 3.213(4) . . no
C72 O7 3.293(3) . 2_765 no
C72 N90 3.427(3) . . no
C72 C95 3.415(4) . . no
C73 C22 3.545(3) . 1_655 no
C81 C20 3.456(3) . . no
C82 C71 3.593(4) . 1_455 no
C83 C85 3.414(3) . 2_565 no
C83 C40 3.535(3) . 2_565 no
C84 C85 3.321(3) . 2_565 no
C84 C84 3.236(3) . 2_565 no
C85 C51 3.536(3) . 2_665 no
C85 C83 3.414(3) . 2_565 no
C85 C50 3.244(3) . 2_665 no
C85 C84 3.321(3) . 2_565 no
C91 C26 3.524(3) . 1_545 no
C92 C22 3.509(4) . 2_666 no
C92 C23 3.549(4) . 2_666 no
C93 C22 3.540(4) . 2_666 no
C95 C71 3.213(4) . . no
C95 C72 3.415(4) . . no
C20 H81 2.8900 . . no
C20 H1A 2.38(2) . . no
C20 H75 2.9800 . . no
C21 H92 3.0200 . 2_666 no
C22 H73 2.8800 . 1_455 no
C22 H92 2.9800 . 2_666 no
C22 H93 3.0400 . 2_666 no
C23 H92 3.0200 . 2_666 no
C23 H74 2.9700 . 1_455 no
C24 H74 2.9600 . 1_455 no
C24 H25 2.9900 . 2_576 no
C25 H25 2.9200 . 2_576 no
C26 H31 2.6200 . . no
C30 H75 3.0200 . . no
C30 H4A 2.38(2) . . no
C31 H26 2.6700 . . no
C31 H44 2.6400 . . no
C40 H83 2.6100 . 2_565 no
C42 H83 2.9400 . 2_565 no
C43 H51 2.7000 . . no
C44 H31 2.6100 . . no
C50 H85 2.7300 . 2_665 no
C51 H43 2.6800 . . no
C51 H66 2.6600 . . no
C60 H71 2.9600 . 2_665 no
C60 H7A 2.37(3) . . no
C62 H95 2.8800 . 2_665 no
C66 H84 3.0800 . 1_665 no
C66 H51 2.6600 . . no
C71 H82 2.8100 . 1_655 no
C71 H45 2.9400 . 1_545 no
C72 H82 3.0900 . 1_655 no
C73 H81 3.0300 . 1_655 no
C75 H64 2.9800 . 2_775 no
C84 H66 2.9700 . 1_445 no
C95 H24 3.0800 . 2_566 no
H1A O2 1.73(2) . . no
H1A C20 2.38(2) . . no
H1A Ni1 3.38(2) . . no
H4A Ni1 3.32(2) . . no
H4A O3 1.72(2) . . no
H4A C30 2.38(2) . . no
H4A O4 2.85(2) . 2_665 no
H7A Ni1 3.32(2) . 2_665 no
H7A H95 2.4400 . 2_665 no
H7A C60 2.37(3) . . no
H7A O6 1.71(3) . . no
H23 H73 2.5200 . 2_666 no
H23 O1 2.5700 . 2_566 no
H24 H25 2.4300 . 2_576 no
H24 C95 3.0800 . 2_566 no
H25 H24 2.4300 . 2_576 no
H25 C24 2.9900 . 2_576 no
H25 C25 2.9200 . 2_576 no
H25 H25 2.3100 . 2_576 no
H26 H31 2.0800 . . no
H26 C31 2.6700 . . no
H26 N90 2.6500 . 1_565 no
H31 C44 2.6100 . . no
H31 H26 2.0800 . . no
H31 H44 2.0200 . . no
H31 C26 2.6200 . . no
H31 N90 2.9000 . 1_565 no
H43 C51 2.6800 . . no
H43 H51 2.2200 . . no
H44 N90 2.8100 . 1_565 no
H44 C31 2.6400 . . no
H44 H31 2.0200 . . no
H45 H71 2.3300 . 1_565 no
H45 C71 2.9400 . 1_565 no
H51 C43 2.7000 . . no
H51 C66 2.6600 . . no
H51 H43 2.2200 . . no
H51 H66 2.1300 . . no
H63 H91 2.5700 . 2_765 no
H64 C75 2.9800 . 2_775 no
H64 H75 2.4100 . 2_775 no
H66 C84 2.9700 . 1_665 no
H66 C51 2.6600 . . no
H66 H51 2.1300 . . no
H66 H84 2.4300 . 1_665 no
H71 O5 2.8000 . 2_665 no
H71 H45 2.3300 . 1_545 no
H71 O6 2.6700 . 2_665 no
H71 C60 2.9600 . 2_665 no
H72 O7 2.6300 . 2_765 no
H73 H23 2.5200 . 2_666 no
H73 O1 2.7400 . 1_655 no
H73 C22 2.8800 . 1_655 no
H74 C24 2.9600 . 1_655 no
H74 C23 2.9700 . 1_655 no
H75 C20 2.9800 . . no
H75 C30 3.0200 . . no
H75 O3 2.7700 . . no
H75 O2 2.7600 . . no
H75 H64 2.4100 . 2_775 no
H81 O2 2.4500 . . no
H81 C20 2.8900 . . no
H81 C73 3.0300 . 1_455 no
H82 C71 2.8100 . 1_455 no
H82 C72 3.0900 . 1_455 no
H82 N70 2.8600 . 1_455 no
H83 O4 2.7800 . 2_565 no
H83 C40 2.6100 . 2_565 no
H83 C42 2.9400 . 2_565 no
H84 H66 2.4300 . 1_445 no
H84 C66 3.0800 . 1_445 no
H85 O5 2.6300 . 2_665 no
H85 C50 2.7300 . 2_665 no
H85 O4 2.5300 . 2_665 no
H91 H63 2.5700 . 2_765 no
H92 C21 3.0200 . 2_666 no
H92 C22 2.9800 . 2_666 no
H92 C23 3.0200 . 2_666 no
H93 O1 2.8800 . 2_666 no
H93 C22 3.0400 . 2_666 no
H95 O6 2.7200 . 2_665 no
H95 O7 2.7000 . 2_665 no
H95 C62 2.8800 . 2_665 no
H95 H7A 2.4400 . 2_665 no

loop_
_geom_hbond_atom_site_label_D
_geom_hbond_atom_site_label_H
_geom_hbond_atom_site_label_A
_geom_hbond_distance_DH
_geom_hbond_distance_HA
_geom_hbond_distance_DA
_geom_hbond_angle_DHA
_geom_hbond_site_symmetry_A
_geom_hbond_publ_flag
O1 H1A O2 0.87(2) 1.73(2) 2.525(2) 151(2) . yes
O4 H4A O3 0.84(2) 1.72(2) 2.483(2) 150(2) . yes
O7 H7A O6 0.89(3) 1.71(3) 2.529(2) 151(2) . yes
C23 H23 O1 0.9500 2.5700 3.432(3) 151.00 2_566 yes
C81 H81 O2 0.9500 2.4500 3.024(3) 119.00 . yes
C85 H85 O4 0.9500 2.5300 3.468(3) 170.00 2_665 yes

loop_
_geom_torsion_atom_site_label_1
_geom_torsion_atom_site_label_2
_geom_torsion_atom_site_label_3
_geom_torsion_atom_site_label_4
_geom_torsion
_geom_torsion_site_symmetry_1
_geom_torsion_site_symmetry_2
_geom_torsion_site_symmetry_3
_geom_torsion_site_symmetry_4
_geom_torsion_publ_flag
O3 Ni1 O2 C20 16.99(15) . . . . no
N70 Ni1 O2 C20 108.50(15) . . . . no
N80 Ni1 O2 C20 -75.65(15) . . . . no
O6 Ni1 O2 C20 -161.86(15) 2_665 . . . no
O2 Ni1 O3 C30 -17.59(15) . . . . no
N70 Ni1 O3 C30 -105.16(15) . . . . no
N80 Ni1 O3 C30 72.69(15) . . . . no
O5 Ni1 O3 C30 165.81(15) 2_665 . . . no
O2 Ni1 N70 C71 134.59(15) . . . . no
O2 Ni1 N70 C75 -47.43(15) . . . . no
O3 Ni1 N70 C71 -138.35(15) . . . . no
O3 Ni1 N70 C75 39.64(15) . . . . no
O5 Ni1 N70 C71 -47.73(15) 2_665 . . . no
O5 Ni1 N70 C75 130.26(15) 2_665 . . . no
O6 Ni1 N70 C71 41.17(15) 2_665 . . . no
O6 Ni1 N70 C75 -140.85(15) 2_665 . . . no
O2 Ni1 N80 C81 -25.55(15) . . . . no
O2 Ni1 N80 C85 162.39(16) . . . . no
O3 Ni1 N80 C81 -112.69(15) . . . . no
O3 Ni1 N80 C85 75.25(16) . . . . no
O5 Ni1 N80 C81 156.52(15) 2_665 . . . no
O5 Ni1 N80 C85 -15.54(16) 2_665 . . . no
O6 Ni1 N80 C81 67.84(15) 2_665 . . . no
O6 Ni1 N80 C85 -104.22(16) 2_665 . . . no
O3 Ni1 O5 C50 -152.60(15) . . 2_665 2_665 no
N70 Ni1 O5 C50 116.03(15) . . 2_665 2_665 no
N80 Ni1 O5 C50 -59.90(15) . . 2_665 2_665 no
O2 Ni1 O6 C60 161.77(14) . . 2_665 2_665 no
N70 Ni1 O6 C60 -110.61(15) . . 2_665 2_665 no
N80 Ni1 O6 C60 71.58(15) . . 2_665 2_665 no
Ni1 O2 C20 C21 170.06(12) . . . . no
Ni1 O2 C20 C31 -11.4(3) . . . . no
Ni1 O3 C30 C31 12.0(3) . . . . no
Ni1 O3 C30 C42 -168.31(12) . . . . no
Ni1 O5 C50 C41 -164.56(12) 2_665 . . . no
Ni1 O5 C50 C51 18.6(3) 2_665 . . . no
Ni1 O6 C60 C51 -9.4(3) 2_665 . . . no
Ni1 O6 C60 C61 171.70(12) 2_665 . . . no
Ni1 N70 C71 C72 177.57(16) . . . . no
C75 N70 C71 C72 -0.5(3) . . . . no
Ni1 N70 C75 C74 -177.45(16) . . . . no
C71 N70 C75 C74 0.6(3) . . . . no
Ni1 N80 C81 C82 -173.1(2) . . . . no
C85 N80 C81 C82 -0.6(3) . . . . no
Ni1 N80 C85 C84 171.49(16) . . . . no
C81 N80 C85 C84 -0.8(3) . . . . no
C91 N90 C95 C94 1.7(4) . . . . no
C95 N90 C91 C92 -1.7(4) . . . . no
O2 C20 C21 C26 -162.77(17) . . . . no
O2 C20 C21 C22 17.3(3) . . . . no
O2 C20 C31 C30 -2.0(3) . . . . no
C31 C20 C21 C22 -161.28(18) . . . . no
C31 C20 C21 C26 18.6(3) . . . . no
C21 C20 C31 C30 176.50(18) . . . . no
C26 C21 C22 O1 178.34(17) . . . . no
C26 C21 C22 C23 -2.4(3) . . . . no
C20 C21 C26 C25 -178.06(18) . . . . no
C22 C21 C26 C25 1.9(3) . . . . no
C20 C21 C22 C23 177.55(17) . . . . no
C20 C21 C22 O1 -1.7(3) . . . . no
O1 C22 C23 C24 -179.73(17) . . . . no
C21 C22 C23 C24 0.9(3) . . . . no
C22 C23 C24 C25 1.1(3) . . . . no
C23 C24 C25 C26 -1.6(3) . . . . no
C24 C25 C26 C21 0.1(3) . . . . no
C42 C30 C31 C20 -178.00(18) . . . . no
O3 C30 C31 C20 1.7(3) . . . . no
C31 C30 C42 C40 -176.90(17) . . . . no
O3 C30 C42 C40 3.4(3) . . . . no
O3 C30 C42 C44 -176.94(17) . . . . no
C31 C30 C42 C44 2.8(3) . . . . no
C42 C40 C41 C43 6.2(3) . . . . no
C42 C40 C41 C50 -169.23(17) . . . . no
O4 C40 C41 C50 11.4(3) . . . . no
O4 C40 C42 C44 174.59(17) . . . . no
C41 C40 C42 C30 174.97(17) . . . . no
O4 C40 C42 C30 -5.7(3) . . . . no
O4 C40 C41 C43 -173.16(17) . . . . no
C41 C40 C42 C44 -4.8(3) . . . . no
C50 C41 C43 C45 172.28(18) . . . . no
C40 C41 C50 O5 28.9(3) . . . . no
C43 C41 C50 O5 -146.41(18) . . . . no
C43 C41 C50 C51 30.6(3) . . . . no
C40 C41 C50 C51 -154.12(18) . . . . no
C40 C41 C43 C45 -3.2(3) . . . . no
C40 C42 C44 C45 0.2(3) . . . . no
C30 C42 C44 C45 -179.54(18) . . . . no
C41 C43 C45 C44 -1.3(3) . . . . no
C42 C44 C45 C43 2.9(3) . . . . no
C41 C50 C51 C60 -172.67(18) . . . . no
O5 C50 C51 C60 4.0(3) . . . . no
C50 C51 C60 O6 -8.8(3) . . . . no
C50 C51 C60 C61 170.08(18) . . . . no
O6 C60 C61 C62 -15.8(3) . . . . no
C51 C60 C61 C66 -17.0(3) . . . . no
O6 C60 C61 C66 161.92(19) . . . . no
C51 C60 C61 C62 165.25(18) . . . . no
C60 C61 C62 O7 -0.9(3) . . . . no
C66 C61 C62 C63 1.0(3) . . . . no
C60 C61 C62 C63 178.82(18) . . . . no
C66 C61 C62 O7 -178.7(2) . . . . no
C62 C61 C66 C65 -0.4(3) . . . . no
C60 C61 C66 C65 -178.1(2) . . . . no
C61 C62 C63 C64 -0.9(3) . . . . no
O7 C62 C63 C64 178.8(2) . . . . no
C62 C63 C64 C65 0.1(4) . . . . no
C63 C64 C65 C66 0.6(4) . . . . no
C64 C65 C66 C61 -0.4(4) . . . . no
N70 C71 C72 C73 0.1(3) . . . . no
C71 C72 C73 C74 0.3(3) . . . . no
C72 C73 C74 C75 -0.2(3) . . . . no
C73 C74 C75 N70 -0.2(3) . . . . no
N80 C81 C82 C83 1.6(4) . . . . no
C81 C82 C83 C84 -1.2(4) . . . . no
C82 C83 C84 C85 -0.1(4) . . . . no
C83 C84 C85 N80 1.1(3) . . . . no
N90 C91 C92 C93 0.6(4) . . . . no
C91 C92 C93 C94 0.6(4) . . . . no
C92 C93 C94 C95 -0.6(4) . . . . no
C93 C94 C95 N90 -0.6(5) . . . . no
